data_4518063
loop_
_publ_author_name
'Roberts, John M.'
'Belowich, Matthew E.'
'Peterson, Thomas H.'
'Bellinger, Edward'
'Syverud, Karin'
'Laitar, David S.'
'Sidle, Tobias'

_publ_section_title
;
 Homoconjugated Acids as Low Cyclosiloxane-Producing Silanol
 Polycondensation Catalysts
;
_journal_issue 38
_journal_name_full 'ACS Omega'
_journal_page_first 24954
_journal_page_last 24963
_journal_paper_doi 10.1021/acsomega.0c03883
_journal_volume 5
_journal_year 2020
_chemical_formula_moiety '2(C7 H4.5 Br O2), C5 H14 N3'
_chemical_formula_sum 'C19 H23 Br2 N3 O4'
_chemical_formula_weight 517.22
_space_group_crystal_system monoclinic
_space_group_IT_number 15
_space_group_name_Hall '-C 2yc'
_space_group_name_H-M_alt 'C 1 2/c 1'
_atom_sites_solution_hydrogens mixed
_atom_sites_solution_primary dual
_audit_creation_date 2020-01-08
_audit_creation_method
;
Olex2 1.2
(compiled 2018.05.29 svn.r3508 for OlexSys, GUI svn.r5506)
;
_cell_angle_alpha 90
_cell_angle_beta 95.2937(9)
_cell_angle_gamma 90
_cell_formula_units_Z 4
_cell_length_a 9.7284(6)
_cell_length_b 10.1848(6)
_cell_length_c 21.6633(13)
_cell_measurement_reflns_used 756
_cell_measurement_temperature 100(2)
_cell_measurement_theta_max 30.59
_cell_measurement_theta_min 4.1867
_cell_volume 2137.3(2)
_computing_cell_refinement 'SAINT v8.34A (Bruker, 2013)'
_computing_data_reduction 'SAINT V8.34A (Bruker AXS Inc., 2013)'
_computing_molecular_graphics 'Olex2 (Dolomanov et al., 2009)'
_computing_publication_material 'Olex2 (Dolomanov et al., 2009)'
_computing_structure_refinement 'XL (Sheldrick, 2008)'
_computing_structure_solution 'ShelXT (Sheldrick, 2015)'
_diffrn_ambient_temperature 100(2)
_diffrn_measured_fraction_theta_full 0.999
_diffrn_measured_fraction_theta_max 0.998
_diffrn_measurement_device_type 'Bruker APEX-II CCD'
_diffrn_measurement_method '\f and \w scans'
_diffrn_radiation_type MoK\a
_diffrn_radiation_wavelength 0.71073
_diffrn_reflns_av_R_equivalents 0.0250
_diffrn_reflns_av_unetI/netI 0.0224
_diffrn_reflns_Laue_measured_fraction_full 0.999
_diffrn_reflns_Laue_measured_fraction_max 0.998
_diffrn_reflns_limit_h_max 13
_diffrn_reflns_limit_h_min -13
_diffrn_reflns_limit_k_max 14
_diffrn_reflns_limit_k_min -14
_diffrn_reflns_limit_l_max 31
_diffrn_reflns_limit_l_min -31
_diffrn_reflns_number 12901
_diffrn_reflns_point_group_measured_fraction_full 0.999
_diffrn_reflns_point_group_measured_fraction_max 0.998
_diffrn_reflns_theta_full 25.242
_diffrn_reflns_theta_max 30.631
_diffrn_reflns_theta_min 1.888
_diffrn_standards_number 0
_exptl_absorpt_coefficient_mu 3.822
_exptl_absorpt_correction_T_max 0.44
_exptl_absorpt_correction_T_min 0.39
_exptl_absorpt_correction_type multi-scan
_exptl_absorpt_process_details 'SADABS V2014/5 (Bruker AXS Inc.)'
_exptl_crystal_colour 'clear colourless'
_exptl_crystal_colour_lustre clear
_exptl_crystal_colour_primary colourless
_exptl_crystal_density_diffrn 1.607
_exptl_crystal_description block
_exptl_crystal_F_000 1040
_exptl_crystal_size_max 0.315
_exptl_crystal_size_mid 0.304
_exptl_crystal_size_min 0.258
_refine_diff_density_max 0.347
_refine_diff_density_min -0.504
_refine_diff_density_rms 0.073
_refine_ls_extinction_method none
_refine_ls_goodness_of_fit_ref 1.084
_refine_ls_hydrogen_treatment mixed
_refine_ls_matrix_type full
_refine_ls_number_parameters 138
_refine_ls_number_reflns 3280
_refine_ls_number_restraints 0
_refine_ls_restrained_S_all 1.084
_refine_ls_R_factor_all 0.0255
_refine_ls_R_factor_gt 0.0220
_refine_ls_shift/su_max 0.005
_refine_ls_shift/su_mean 0.000
_refine_ls_structure_factor_coef Fsqd
_refine_ls_weighting_details 'w=1/[\s^2^(Fo^2^)+(0.0222P)^2^+1.4016P] where P=(Fo^2^+2Fc^2^)/3'
_refine_ls_weighting_scheme calc
_refine_ls_wR_factor_gt 0.0521
_refine_ls_wR_factor_ref 0.0535
_reflns_Friedel_coverage 0.000
_reflns_number_gt 2983
_reflns_number_total 3280
_reflns_threshold_expression 'I > 2\s(I)'
_cod_data_source_file ao0c03883_si_002.cif
_cod_data_source_block 2017_07_19_17_bn6058_roberts_0
_cod_depositor_comments 'Adding full bibliography for 4518063.cif.'
_cod_database_code 4518063
_shelx_shelxl_version_number 2016/6
_shelx_space_group_comment
;
The symmetry employedDow Inc. Core R&D, Chemical Science. 633 Washington St., Midland, MI 48667 for this shelxl refinement is uniquely defined
by the following loop, which should always be used as a source of
symmetry information in preference to the above space-group names.
They are only intended as comments.
;
_shelx_estimated_absorpt_t_max 0.439
_shelx_estimated_absorpt_t_min 0.379
_olex2_refinement_description
;
1. Fixed Uiso
 At 1.2 times of:
  All C(H) groups
 At 1.5 times of:
  All C(H,H,H) groups
2. Others
 Fixed Sof: H1(0.5)
3.a Aromatic/amide H refined with riding coordinates:
 C3(H3), C4(H4), C6(H6), C7(H7)
3.b Idealised Me refined as rotating group:
 C8(HA,HB,HC), C9(HD,HE,HF)
;
_olex2_date_sample_data_collection 2017-07-19
_olex2_date_sample_submission 2017-07-19
_olex2_submission_special_instructions 'No special instructions were received'

loop_
_space_group_symop_operation_xyz
'x, y, z'
'-x, y, -z+1/2'
'x+1/2, y+1/2, z'
'-x+1/2, y+1/2, -z+1/2'
'-x, -y, -z'
'x, -y, z-1/2'
'-x+1/2, -y+1/2, -z'
'x+1/2, -y+1/2, z-1/2'

loop_
_atom_site_label
_atom_site_type_symbol
_atom_site_fract_x
_atom_site_fract_y
_atom_site_fract_z
_atom_site_U_iso_or_equiv
_atom_site_adp_type
_atom_site_occupancy
_atom_site_site_symmetry_order
_atom_site_calc_flag
_atom_site_refinement_flags_posn
_atom_site_refinement_flags_adp
_atom_site_refinement_flags_occupancy
_atom_site_disorder_assembly
_atom_site_disorder_group
Br1 Br 1.07208(2) 0.73256(2) 1.03885(2) 0.02536(5) Uani 1 1 d . . . . .
O1 O 0.60361(10) 0.81578(9) 0.78662(4) 0.02136(18) Uani 1 1 d . . . . .
H1 H 0.541(3) 0.826(3) 0.7614(18) 0.030(10) Uiso 0.5 1 d . . . A -1
O2 O 0.54954(10) 0.99143(9) 0.84195(4) 0.02457(19) Uani 1 1 d . . . . .
C1 C 0.61917(12) 0.89211(11) 0.83427(5) 0.0162(2) Uani 1 1 d . . . . .
C2 C 0.73115(11) 0.85251(11) 0.88333(5) 0.01500(19) Uani 1 1 d . . . . .
C3 C 0.75570(12) 0.92983(11) 0.93651(5) 0.0176(2) Uani 1 1 d . . . . .
H3 H 0.702605 1.007006 0.940845 0.021 Uiso 1 1 calc R . . . .
C4 C 0.85679(12) 0.89507(12) 0.98303(5) 0.0191(2) Uani 1 1 d . . . . .
H4 H 0.873474 0.947763 1.019130 0.023 Uiso 1 1 calc R . . . .
C5 C 0.93299(12) 0.78199(12) 0.97581(6) 0.0183(2) Uani 1 1 d . . . . .
C6 C 0.91105(12) 0.70283(12) 0.92354(6) 0.0192(2) Uani 1 1 d . . . . .
H6 H 0.963967 0.625401 0.919550 0.023 Uiso 1 1 calc R . . . .
C7 C 0.80968(12) 0.73971(11) 0.87717(5) 0.0165(2) Uani 1 1 d . . . . .
H7 H 0.793911 0.687327 0.840921 0.020 Uiso 1 1 calc R . . . .
N1 N 0.57378(10) 0.37689(10) 0.79513(5) 0.01841(19) Uani 1 1 d . . . . .
N2 N 0.500000 0.17993(14) 0.750000 0.0196(3) Uani 1 2 d S T P . .
H H 0.480(2) 0.1360(19) 0.7175(8) 0.038(5) Uiso 1 1 d . . . . .
C8 C 0.52245(15) 0.49976(13) 0.81947(7) 0.0270(3) Uani 1 1 d . . . . .
HA H 0.429860 0.517967 0.799537 0.040 Uiso 1 1 calc GR . . . .
HB H 0.584708 0.571745 0.810811 0.040 Uiso 1 1 calc GR . . . .
HC H 0.518417 0.491859 0.864349 0.040 Uiso 1 1 calc GR . . . .
C9 C 0.68980(13) 0.31609(14) 0.83209(6) 0.0249(3) Uani 1 1 d . . . . .
HD H 0.657020 0.275559 0.869050 0.037 Uiso 1 1 calc GR . . . .
HE H 0.759000 0.383167 0.844668 0.037 Uiso 1 1 calc GR . . . .
HF H 0.731245 0.248733 0.807344 0.037 Uiso 1 1 calc GR . . . .
C10 C 0.500000 0.31015(16) 0.750000 0.0147(3) Uani 1 2 d S T P . .

loop_
_atom_site_aniso_label
_atom_site_aniso_U_11
_atom_site_aniso_U_22
_atom_site_aniso_U_33
_atom_site_aniso_U_23
_atom_site_aniso_U_13
_atom_site_aniso_U_12
Br1 0.01525(7) 0.03639(8) 0.02344(7) 0.00501(5) -0.00355(5) -0.00104(5)
O1 0.0256(5) 0.0202(4) 0.0172(4) -0.0034(3) -0.0043(3) 0.0026(3)
O2 0.0365(5) 0.0176(4) 0.0187(4) 0.0004(3) -0.0022(4) 0.0090(4)
C1 0.0202(5) 0.0142(5) 0.0140(5) 0.0019(4) 0.0012(4) -0.0016(4)
C2 0.0161(5) 0.0144(5) 0.0147(5) 0.0011(4) 0.0023(4) -0.0027(4)
C3 0.0182(5) 0.0169(5) 0.0179(5) -0.0026(4) 0.0027(4) -0.0007(4)
C4 0.0178(5) 0.0230(6) 0.0166(5) -0.0037(4) 0.0015(4) -0.0038(4)
C5 0.0126(5) 0.0242(6) 0.0178(5) 0.0033(4) 0.0007(4) -0.0028(4)
C6 0.0169(5) 0.0188(5) 0.0222(5) 0.0008(4) 0.0034(4) 0.0014(4)
C7 0.0176(5) 0.0159(5) 0.0162(5) -0.0010(4) 0.0029(4) -0.0019(4)
N1 0.0194(5) 0.0166(4) 0.0186(4) -0.0023(3) -0.0018(4) -0.0008(4)
N2 0.0297(8) 0.0131(6) 0.0156(6) 0.000 -0.0002(6) 0.000
C8 0.0309(7) 0.0193(6) 0.0308(7) -0.0101(5) 0.0026(5) -0.0042(5)
C9 0.0200(6) 0.0323(7) 0.0212(6) 0.0034(5) -0.0045(5) -0.0014(5)
C10 0.0162(7) 0.0142(7) 0.0138(7) 0.000 0.0018(5) 0.000

loop_
_atom_type_symbol
_atom_type_description
_atom_type_scat_dispersion_real
_atom_type_scat_dispersion_imag
_atom_type_scat_source
C C 0.0033 0.0016 'International Tables Vol C Tables 4.2.6.8 and 6.1.1.4'
N N 0.0061 0.0033 'International Tables Vol C Tables 4.2.6.8 and 6.1.1.4'
O O 0.0106 0.0060 'International Tables Vol C Tables 4.2.6.8 and 6.1.1.4'
Br Br -0.2901 2.4595 'International Tables Vol C Tables 4.2.6.8 and 6.1.1.4'
H H 0.0000 0.0000 'International Tables Vol C Tables 4.2.6.8 and 6.1.1.4'

loop_
_geom_angle_atom_site_label_1
_geom_angle_atom_site_label_2
_geom_angle_atom_site_label_3
_geom_angle
_geom_angle_site_symmetry_1
_geom_angle_site_symmetry_3
_geom_angle_publ_flag
O1 C1 C2 115.31(10) . . ?
O2 C1 O1 125.10(11) . . ?
O2 C1 C2 119.59(10) . . ?
C3 C2 C1 119.25(10) . . ?
C7 C2 C1 121.40(10) . . ?
C7 C2 C3 119.35(11) . . ?
C4 C3 C2 120.71(11) . . ?
C5 C4 C3 118.72(11) . . ?
C4 C5 Br1 119.47(9) . . ?
C4 C5 C6 122.01(11) . . ?
C6 C5 Br1 118.52(9) . . ?
C5 C6 C7 118.44(11) . . ?
C6 C7 C2 120.76(11) . . ?
C9 N1 C8 115.94(10) . . ?
C10 N1 C8 121.19(10) . . ?
C10 N1 C9 121.24(10) . . ?
N1 C10 N1 119.18(15) 2_656 . ?
N2 C10 N1 120.41(7) . 2_656 ?
N2 C10 N1 120.41(7) . . ?

loop_
_geom_bond_atom_site_label_1
_geom_bond_atom_site_label_2
_geom_bond_distance
_geom_bond_site_symmetry_2
_geom_bond_publ_flag
Br1 C5 1.8996(12) . ?
O1 C1 1.2900(14) . ?
O2 C1 1.2372(14) . ?
C1 C2 1.5051(16) . ?
C2 C3 1.3976(15) . ?
C2 C7 1.3929(16) . ?
C3 C4 1.3876(17) . ?
C4 C5 1.3863(17) . ?
C5 C6 1.3904(17) . ?
C6 C7 1.3929(17) . ?
N1 C8 1.4635(16) . ?
N1 C9 1.4600(16) . ?
N1 C10 1.3430(12) . ?
N2 C10 1.326(2) . ?

loop_
_geom_hbond_atom_site_label_D
_geom_hbond_atom_site_label_H
_geom_hbond_atom_site_label_A
_geom_hbond_distance_DH
_geom_hbond_distance_HA
_geom_hbond_distance_DA
_geom_hbond_angle_DHA
_geom_hbond_site_symmetry_A
O1 H1 O1 0.79(3) 1.67(3) 2.4477(19) 168(4) 2_656
C6 H6 O2 0.95 2.37 3.1646(15) 140.3 3_545
N2 H O2 0.841(18) 1.960(19) 2.7765(13) 163.3(18) 2_646
C8 HB O1 0.98 2.55 3.4048(17) 145.7 .

loop_
_geom_torsion_atom_site_label_1
_geom_torsion_atom_site_label_2
_geom_torsion_atom_site_label_3
_geom_torsion_atom_site_label_4
_geom_torsion
_geom_torsion_site_symmetry_1
_geom_torsion_site_symmetry_2
_geom_torsion_site_symmetry_3
_geom_torsion_site_symmetry_4
_geom_torsion_publ_flag
Br1 C5 C6 C7 -179.56(9) . . . . ?
O1 C1 C2 C3 179.74(10) . . . . ?
O1 C1 C2 C7 -1.00(15) . . . . ?
O2 C1 C2 C3 -0.80(16) . . . . ?
O2 C1 C2 C7 178.46(11) . . . . ?
C1 C2 C3 C4 179.06(10) . . . . ?
C1 C2 C7 C6 -178.67(10) . . . . ?
C2 C3 C4 C5 -0.08(17) . . . . ?
C3 C2 C7 C6 0.59(17) . . . . ?
C3 C4 C5 Br1 179.93(9) . . . . ?
C3 C4 C5 C6 0.00(18) . . . . ?
C4 C5 C6 C7 0.37(18) . . . . ?
C5 C6 C7 C2 -0.67(17) . . . . ?
C7 C2 C3 C4 -0.21(17) . . . . ?
C8 N1 C10 N1 36.51(9) . . . 2_656 ?
C8 N1 C10 N2 -143.49(9) . . . . ?
C9 N1 C10 N1 -158.63(12) . . . 2_656 ?
C9 N1 C10 N2 21.37(12) . . . . ?
